data_4509653
loop_
_publ_author_name
'Soegiarto, Airon C.'
'Ward, Michael D.'

_publ_section_title
;
 Directed Organization of Dye Aggregates in Hydrogen-Bonded Host
 Frameworks
;
_journal_issue 8
_journal_name_full 'Crystal Growth &amp; Design'
_journal_page_first 3803
_journal_paper_doi 10.1021/cg900578u
_journal_volume 9
_journal_year 2009
_chemical_formula_sum 'C52 H62 N8 O14 S2'
_chemical_formula_weight 1087.22
_chemical_name_systematic
; 
 ? 
;
_space_group_IT_number 14
_symmetry_cell_setting monoclinic
_symmetry_space_group_name_Hall '-P 2ybc'
_symmetry_space_group_name_H-M 'P 1 21/c 1'
_atom_sites_solution_hydrogens geom
_atom_sites_solution_primary direct
_atom_sites_solution_secondary difmap
_audit_creation_method SHELXL-97
_cell_angle_alpha 90.00
_cell_angle_beta 90.765(3)
_cell_angle_gamma 90.00
_cell_formula_units_Z 4
_cell_length_a 12.6639(6)
_cell_length_b 31.3013(15)
_cell_length_c 13.2474(7)
_cell_measurement_reflns_used 9736
_cell_measurement_temperature 100(2)
_cell_measurement_theta_max 26.19
_cell_measurement_theta_min 2.30
_cell_volume 5250.8(4)
_computing_cell_refinement 'Bruker SMART'
_computing_data_collection 'Bruker SMART'
_computing_data_reduction 'Bruker SAINT'
_computing_molecular_graphics 'Bruker SHELXTL'
_computing_publication_material 'Bruker SHELXTL'
_computing_structure_refinement 'SHELXL-97 (Sheldrick, 2008)'
_computing_structure_solution 'SHELXS-97 (Sheldrick, 2008)'
_diffrn_ambient_temperature 100(2)
_diffrn_measured_fraction_theta_full 0.998
_diffrn_measured_fraction_theta_max 0.998
_diffrn_measurement_device_type 'CCD area detector'
_diffrn_measurement_method 'phi and omega scans'
_diffrn_radiation_monochromator graphite
_diffrn_radiation_source 'fine-focus sealed tube'
_diffrn_radiation_type MoK\a
_diffrn_radiation_wavelength 0.71073
_diffrn_reflns_av_R_equivalents 0.0450
_diffrn_reflns_av_sigmaI/netI 0.0228
_diffrn_reflns_limit_h_max 15
_diffrn_reflns_limit_h_min -15
_diffrn_reflns_limit_k_max 39
_diffrn_reflns_limit_k_min -39
_diffrn_reflns_limit_l_max 16
_diffrn_reflns_limit_l_min -16
_diffrn_reflns_number 118504
_diffrn_reflns_theta_full 26.44
_diffrn_reflns_theta_max 26.44
_diffrn_reflns_theta_min 1.30
_exptl_absorpt_coefficient_mu 0.176
_exptl_absorpt_correction_T_max 0.9690
_exptl_absorpt_correction_T_min 0.9345
_exptl_absorpt_correction_type multi-scan
_exptl_absorpt_process_details sadabs
_exptl_crystal_colour yellow-green
_exptl_crystal_density_diffrn 1.375
_exptl_crystal_density_method 'not measured'
_exptl_crystal_description block
_exptl_crystal_F_000 2296
_exptl_crystal_size_max 0.39
_exptl_crystal_size_mid 0.20
_exptl_crystal_size_min 0.18
_refine_diff_density_max 0.502
_refine_diff_density_min -0.397
_refine_diff_density_rms 0.055
_refine_ls_extinction_method none
_refine_ls_goodness_of_fit_ref 1.075
_refine_ls_hydrogen_treatment constr
_refine_ls_matrix_type full
_refine_ls_number_parameters 827
_refine_ls_number_reflns 10785
_refine_ls_number_restraints 129
_refine_ls_restrained_S_all 1.071
_refine_ls_R_factor_all 0.0603
_refine_ls_R_factor_gt 0.0490
_refine_ls_shift/su_max 0.001
_refine_ls_shift/su_mean 0.000
_refine_ls_structure_factor_coef Fsqd
_refine_ls_weighting_details 'calc w=1/[\s^2^(Fo^2^)+(0.0424P)^2^+6.6047P] where P=(Fo^2^+2Fc^2^)/3'
_refine_ls_weighting_scheme calc
_refine_ls_wR_factor_gt 0.1201
_refine_ls_wR_factor_ref 0.1264
_reflns_number_gt 8941
_reflns_number_total 10785
_reflns_threshold_expression >2sigma(I)
_cod_data_source_file cg900578usup7.cif
_cod_data_source_block Ward_Soegiarto_compound_14
_cod_depositor_comments
;
The following automatic conversions were performed:

'_symmetry_cell_setting' value 'Monoclinic' changed to 'monoclinic'
according to /home/saulius/struct/CIF-dictionaries/cif_core.dic
dictionary named 'cif_core.dic' version 2.4.2 from 2011-04-26.

Automatic conversion script
Id: cif_fix_values 1891 2012-01-12 08:04:46Z andrius 
;
_cod_original_sg_symbol_H-M P2(1)/c
_cod_database_code 4509653

loop_
_symmetry_equiv_pos_as_xyz
'x, y, z'
'-x, y+1/2, -z+1/2'
'-x, -y, -z'
'x, -y-1/2, z-1/2'

loop_
_atom_site_label
_atom_site_type_symbol
_atom_site_fract_x
_atom_site_fract_y
_atom_site_fract_z
_atom_site_U_iso_or_equiv
_atom_site_adp_type
_atom_site_occupancy
_atom_site_symmetry_multiplicity
_atom_site_calc_flag
_atom_site_refinement_flags
_atom_site_disorder_assembly
_atom_site_disorder_group
O7 O 0.6488(2) 0.00169(10) 0.3688(4) 0.0246(7) Uani 0.725(5) 1 d PD A -1
O8 O 0.7638(2) 0.05348(9) 0.3455(2) 0.0371(7) Uani 0.725(5) 1 d PD A -1
O9 O 0.5191(2) 0.14049(8) 0.2793(2) 0.0325(7) Uani 0.725(5) 1 d PD A -1
O10 O 0.6887(2) 0.12498(7) 0.2513(2) 0.0330(7) Uani 0.725(5) 1 d PD A -1
N7 N 0.4182(5) -0.1176(2) 0.4243(12) 0.0275(8) Uani 0.725(5) 1 d PD A -1
C17 C 0.5071(8) -0.1438(4) 0.4610(15) 0.0351(11) Uani 0.725(5) 1 d PD A -1
H17A H 0.4910 -0.1744 0.4496 0.042 Uiso 0.725(5) 1 calc PR A -1
H17B H 0.5171 -0.1394 0.5345 0.042 Uiso 0.725(5) 1 calc PR A -1
C18 C 0.6072(9) -0.1322(3) 0.4072(13) 0.0346(12) Uani 0.725(5) 1 d PD A -1
H18A H 0.5987 -0.1383 0.3342 0.041 Uiso 0.725(5) 1 calc PR A -1
H18B H 0.6663 -0.1498 0.4337 0.041 Uiso 0.725(5) 1 calc PR A -1
C19 C 0.6325(5) -0.0848(3) 0.4226(12) 0.0315(11) Uani 0.725(5) 1 d PD A -1
H19A H 0.6553 -0.0799 0.4934 0.038 Uiso 0.725(5) 1 calc PR A -1
H19B H 0.6913 -0.0765 0.3782 0.038 Uiso 0.725(5) 1 calc PR A -1
C20 C 0.5374(4) -0.05780(18) 0.3988(9) 0.0209(8) Uani 0.725(5) 1 d PD A -1
C21 C 0.4340(4) -0.07548(18) 0.4018(8) 0.0174(7) Uani 0.725(5) 1 d PD A -1
C22 C 0.3447(4) -0.04864(18) 0.3798(8) 0.0216(8) Uani 0.725(5) 1 d PD A -1
C23 C 0.2337(4) -0.06723(18) 0.3812(8) 0.0298(10) Uani 0.725(5) 1 d PD A -1
H23A H 0.2017 -0.0619 0.4479 0.036 Uiso 0.725(5) 1 calc PR A -1
H23B H 0.1893 -0.0530 0.3291 0.036 Uiso 0.725(5) 1 calc PR A -1
C24 C 0.2370(5) -0.11489(18) 0.3609(4) 0.0325(11) Uani 0.725(5) 1 d PD A -1
H24A H 0.1657 -0.1273 0.3686 0.039 Uiso 0.725(5) 1 calc PR A -1
H24B H 0.2602 -0.1202 0.2909 0.039 Uiso 0.725(5) 1 calc PR A -1
C25 C 0.3124(6) -0.1353(3) 0.4340(10) 0.0379(13) Uani 0.725(5) 1 d PD A -1
H25A H 0.2874 -0.1306 0.5036 0.045 Uiso 0.725(5) 1 calc PR A -1
H25B H 0.3145 -0.1664 0.4216 0.045 Uiso 0.725(5) 1 calc PR A -1
C26 C 0.5487(4) -0.01517(18) 0.3741(8) 0.0219(8) Uani 0.725(5) 1 d PD A -1
C27 C 0.4617(3) 0.01184(17) 0.3519(6) 0.0233(9) Uani 0.725(5) 1 d PD A -1
C28 C 0.3601(4) -0.00677(18) 0.3561(7) 0.0233(9) Uani 0.725(5) 1 d PD A -1
H28 H 0.3002 0.0106 0.3418 0.028 Uiso 0.725(5) 1 calc PR A -1
C31 C 0.4818(3) 0.05416(13) 0.3228(4) 0.0235(8) Uani 0.725(5) 1 d PD A -1
H31 H 0.4238 0.0722 0.3062 0.028 Uiso 0.725(5) 1 calc PR A -1
C29 C 0.6704(3) 0.04426(12) 0.3432(4) 0.0276(10) Uani 0.725(5) 1 d PD A -1
C30 C 0.5816(3) 0.07036(11) 0.3174(3) 0.0240(9) Uani 0.725(5) 1 d PD A -1
C32 C 0.5938(3) 0.11525(12) 0.2825(3) 0.0263(8) Uani 0.725(5) 1 d PD A -1
C33 C 0.7036(3) 0.16847(10) 0.2124(3) 0.0358(9) Uani 0.725(5) 1 d PD A -1
H33A H 0.6504 0.1749 0.1591 0.043 Uiso 0.725(5) 1 calc PR A -1
H33B H 0.6963 0.1897 0.2674 0.043 Uiso 0.725(5) 1 calc PR A -1
C34 C 0.8098(4) 0.16999(13) 0.1712(4) 0.0470(11) Uani 0.725(5) 1 d PD A -1
H34A H 0.8232 0.1985 0.1438 0.071 Uiso 0.725(5) 1 calc PR A -1
H34B H 0.8160 0.1487 0.1173 0.071 Uiso 0.725(5) 1 calc PR A -1
H34C H 0.8616 0.1637 0.2249 0.071 Uiso 0.725(5) 1 calc PR A -1
O11 O 0.8393(2) 0.00603(8) 0.8778(3) 0.0263(6) Uani 0.875(4) 1 d PD B -1
O12 O 0.71291(18) -0.04135(8) 0.85952(19) 0.0363(6) Uani 0.875(4) 1 d PD B -1
O13 O 0.9377(2) -0.13552(7) 0.78260(18) 0.0383(6) Uani 0.875(4) 1 d PD B -1
O14 O 0.76576(19) -0.11923(6) 0.79204(17) 0.0365(6) Uani 0.875(4) 1 d PD B -1
N8 N 1.0888(3) 0.11814(11) 0.9192(4) 0.0240(7) Uani 0.875(4) 1 d PD B -1
C35 C 1.0065(3) 0.14667(12) 0.9569(4) 0.0287(9) Uani 0.875(4) 1 d PD B -1
H35A H 1.0266 0.1767 0.9441 0.034 Uiso 0.875(4) 1 calc PR B -1
H35B H 0.9996 0.1428 1.0307 0.034 Uiso 0.875(4) 1 calc PR B -1
C36 C 0.9018(3) 0.13708(12) 0.9051(4) 0.0282(9) Uani 0.875(4) 1 d PD B -1
H36A H 0.9078 0.1421 0.8316 0.034 Uiso 0.875(4) 1 calc PR B -1
H36B H 0.8467 0.1564 0.9313 0.034 Uiso 0.875(4) 1 calc PR B -1
C37 C 0.8706(3) 0.09090(12) 0.9241(7) 0.0290(8) Uani 0.875(4) 1 d PD B -1
H37A H 0.8500 0.0874 0.9954 0.035 Uiso 0.875(4) 1 calc PR B -1
H37B H 0.8091 0.0834 0.8808 0.035 Uiso 0.875(4) 1 calc PR B -1
C38 C 0.9612(3) 0.06138(13) 0.9015(5) 0.0225(8) Uani 0.875(4) 1 d PD B -1
C39 C 1.0670(3) 0.07641(11) 0.8989(3) 0.0203(8) Uani 0.875(4) 1 d PD B -1
C40 C 1.1510(3) 0.04741(15) 0.8754(7) 0.0234(8) Uani 0.875(4) 1 d PD B -1
C41 C 1.2638(3) 0.06358(14) 0.8739(4) 0.0288(9) Uani 0.875(4) 1 d PD B -1
H41A H 1.2981 0.0581 0.9402 0.035 Uiso 0.875(4) 1 calc PR B -1
H41B H 1.3037 0.0479 0.8219 0.035 Uiso 0.875(4) 1 calc PR B -1
C42 C 1.2670(3) 0.11095(13) 0.8513(3) 0.0276(8) Uani 0.875(4) 1 d PD B -1
H42A H 1.3404 0.1216 0.8579 0.033 Uiso 0.875(4) 1 calc PR B -1
H42B H 1.2421 0.1162 0.7812 0.033 Uiso 0.875(4) 1 calc PR B -1
C43 C 1.1972(3) 0.13432(15) 0.9243(4) 0.0305(9) Uani 0.875(4) 1 d PD B -1
H43A H 1.2256 0.1307 0.9938 0.037 Uiso 0.875(4) 1 calc PR B -1
H43B H 1.1974 0.1652 0.9082 0.037 Uiso 0.875(4) 1 calc PR B -1
C44 C 0.9428(3) 0.01920(13) 0.8771(7) 0.0222(7) Uani 0.875(4) 1 d PD B -1
C45 C 1.0230(3) -0.00974(12) 0.8525(6) 0.0239(7) Uani 0.875(4) 1 d PD B -1
C46 C 1.1280(3) 0.00570(12) 0.8542(4) 0.0242(8) Uani 0.875(4) 1 d PD B -1
H46 H 1.1841 -0.0135 0.8402 0.029 Uiso 0.875(4) 1 calc PR B -1
C47 C 0.8072(2) -0.03549(9) 0.8543(2) 0.0257(7) Uani 0.875(4) 1 d PD B -1
C48 C 0.8899(2) -0.06497(9) 0.8274(2) 0.0258(7) Uani 0.875(4) 1 d PD B -1
C49 C 0.9933(2) -0.05193(10) 0.8285(3) 0.0252(7) Uani 0.875(4) 1 d PD B -1
H49 H 1.0467 -0.0720 0.8125 0.030 Uiso 0.875(4) 1 calc PR B -1
C50 C 0.8678(3) -0.11021(9) 0.7985(2) 0.0290(7) Uani 0.875(4) 1 d PD B -1
C51 C 0.7387(3) -0.16305(9) 0.7654(2) 0.0398(8) Uani 0.875(4) 1 d PD B -1
H51A H 0.6682 -0.1701 0.7922 0.048 Uiso 0.875(4) 1 calc PR B -1
H51B H 0.7907 -0.1828 0.7966 0.048 Uiso 0.875(4) 1 calc PR B -1
C52 C 0.7377(3) -0.16904(10) 0.6528(2) 0.0405(8) Uani 0.875(4) 1 d PD B -1
H52A H 0.7188 -0.1986 0.6366 0.061 Uiso 0.875(4) 1 calc PR B -1
H52B H 0.8080 -0.1627 0.6264 0.061 Uiso 0.875(4) 1 calc PR B -1
H52C H 0.6858 -0.1496 0.6219 0.061 Uiso 0.875(4) 1 calc PR B -1
O7' O 0.6650(11) -0.0051(4) 0.3757(14) 0.0412(11) Uiso 0.275(5) 1 d PD A -2
O8' O 0.7903(8) 0.0418(3) 0.3561(8) 0.0412(11) Uiso 0.275(5) 1 d PD A -2
O9' O 0.5636(9) 0.1354(4) 0.2814(8) 0.0412(11) Uiso 0.275(5) 1 d PD A -2
O10' O 0.7352(7) 0.1189(2) 0.2872(6) 0.0412(11) Uiso 0.275(5) 1 d PD A -2
N7' N 0.4245(17) -0.1155(8) 0.424(4) 0.0412(11) Uiso 0.275(5) 1 d PD A -2
C17' C 0.512(2) -0.1435(12) 0.458(4) 0.0412(11) Uiso 0.275(5) 1 d PD A -2
H17C H 0.4929 -0.1738 0.4456 0.049 Uiso 0.275(5) 1 calc PR A -2
H17D H 0.5248 -0.1396 0.5308 0.049 Uiso 0.275(5) 1 calc PR A -2
C18' C 0.612(3) -0.1330(9) 0.401(4) 0.0412(11) Uiso 0.275(5) 1 d PD A -2
H18C H 0.6001 -0.1381 0.3279 0.049 Uiso 0.275(5) 1 calc PR A -2
H18D H 0.6698 -0.1518 0.4245 0.049 Uiso 0.275(5) 1 calc PR A -2
C19' C 0.6422(18) -0.0861(9) 0.418(4) 0.0412(11) Uiso 0.275(5) 1 d PD A -2
H19C H 0.6679 -0.0821 0.4886 0.049 Uiso 0.275(5) 1 calc PR A -2
H19D H 0.6995 -0.0779 0.3721 0.049 Uiso 0.275(5) 1 calc PR A -2
C20' C 0.5475(16) -0.0592(7) 0.399(4) 0.0412(11) Uiso 0.275(5) 1 d PD A -2
C21' C 0.4422(15) -0.0738(7) 0.401(3) 0.0412(11) Uiso 0.275(5) 1 d PD A -2
C22' C 0.3566(16) -0.0452(7) 0.379(3) 0.0412(11) Uiso 0.275(5) 1 d PD A -2
C23' C 0.2463(16) -0.0628(6) 0.384(3) 0.0412(11) Uiso 0.275(5) 1 d PD A -2
H23C H 0.2137 -0.0529 0.4469 0.049 Uiso 0.275(5) 1 calc PR A -2
H23D H 0.2046 -0.0507 0.3267 0.049 Uiso 0.275(5) 1 calc PR A -2
C24' C 0.2387(17) -0.1099(6) 0.3790(16) 0.0412(11) Uiso 0.275(5) 1 d PD A -2
H24C H 0.2439 -0.1190 0.3077 0.049 Uiso 0.275(5) 1 calc PR A -2
H24D H 0.1684 -0.1187 0.4033 0.049 Uiso 0.275(5) 1 calc PR A -2
C25' C 0.3208(18) -0.1324(9) 0.439(3) 0.0412(11) Uiso 0.275(5) 1 d PD A -2
H25C H 0.3036 -0.1302 0.5117 0.049 Uiso 0.275(5) 1 calc PR A -2
H25D H 0.3202 -0.1631 0.4208 0.049 Uiso 0.275(5) 1 calc PR A -2
C26' C 0.5601(13) -0.0169(7) 0.372(3) 0.0412(11) Uiso 0.275(5) 1 d PD A -2
C27' C 0.4781(14) 0.0119(6) 0.348(3) 0.0412(11) Uiso 0.275(5) 1 d PD A -2
C28' C 0.3756(16) -0.0037(7) 0.352(3) 0.0412(11) Uiso 0.275(5) 1 d PD A -2
H28' H 0.3181 0.0146 0.3355 0.049 Uiso 0.275(5) 1 calc PR A -2
C31' C 0.5095(12) 0.0545(5) 0.3288(16) 0.0412(11) Uiso 0.275(5) 1 d PD A -2
H31' H 0.4572 0.0758 0.3175 0.049 Uiso 0.275(5) 1 calc PR A -2
C29' C 0.6937(11) 0.0367(5) 0.3478(18) 0.0412(11) Uiso 0.275(5) 1 d PD A -2
C30' C 0.6124(11) 0.0652(4) 0.3259(14) 0.0412(11) Uiso 0.275(5) 1 d PD A -2
C32' C 0.6371(10) 0.1101(4) 0.2954(10) 0.0412(11) Uiso 0.275(5) 1 d PD A -2
C33' C 0.7608(9) 0.1624(3) 0.2588(7) 0.0412(11) Uiso 0.275(5) 1 d PD A -2
H33C H 0.8316 0.1698 0.2859 0.049 Uiso 0.275(5) 1 calc PR A -2
H33D H 0.7090 0.1821 0.2890 0.049 Uiso 0.275(5) 1 calc PR A -2
C34' C 0.7595(10) 0.1678(4) 0.1478(8) 0.0412(11) Uiso 0.275(5) 1 d PD A -2
H34D H 0.7780 0.1973 0.1310 0.062 Uiso 0.275(5) 1 calc PR A -2
H34E H 0.6889 0.1612 0.1210 0.062 Uiso 0.275(5) 1 calc PR A -2
H34F H 0.8110 0.1483 0.1178 0.062 Uiso 0.275(5) 1 calc PR A -2
O11' O 0.8520(18) -0.0017(7) 0.866(3) 0.036(2) Uiso 0.125(4) 1 d PD B -2
O12' O 0.7390(13) -0.0529(6) 0.8455(16) 0.036(2) Uiso 0.125(4) 1 d PD B -2
O13' O 0.9862(14) -0.1390(5) 0.7802(14) 0.036(2) Uiso 0.125(4) 1 d PD B -2
O14' O 0.8134(12) -0.1255(4) 0.7528(13) 0.036(2) Uiso 0.125(4) 1 d PD B -2
N8' N 1.076(2) 0.1176(9) 0.933(4) 0.036(2) Uiso 0.125(4) 1 d PD B -2
C35' C 0.990(2) 0.1439(12) 0.969(4) 0.036(2) Uiso 0.125(4) 1 d PD B -2
H35C H 1.0061 0.1743 0.9555 0.043 Uiso 0.125(4) 1 calc PR B -2
H35D H 0.9835 0.1402 1.0428 0.043 Uiso 0.125(4) 1 calc PR B -2
C36' C 0.888(3) 0.1317(11) 0.917(4) 0.036(2) Uiso 0.125(4) 1 d PD B -2
H36C H 0.8290 0.1477 0.9476 0.043 Uiso 0.125(4) 1 calc PR B -2
H36D H 0.8909 0.1396 0.8448 0.043 Uiso 0.125(4) 1 calc PR B -2
C37' C 0.866(3) 0.0843(11) 0.926(5) 0.036(2) Uiso 0.125(4) 1 d PD B -2
H37C H 0.8516 0.0770 0.9968 0.043 Uiso 0.125(4) 1 calc PR B -2
H37D H 0.8028 0.0769 0.8846 0.043 Uiso 0.125(4) 1 calc PR B -2
C38' C 0.959(2) 0.0586(9) 0.890(5) 0.036(2) Uiso 0.125(4) 1 d PD B -2
C39' C 1.062(2) 0.0750(9) 0.914(4) 0.036(2) Uiso 0.125(4) 1 d PD B -2
C40' C 1.151(2) 0.0497(12) 0.884(7) 0.036(2) Uiso 0.125(4) 1 d PD B -2
C41' C 1.261(2) 0.0688(11) 0.888(4) 0.036(2) Uiso 0.125(4) 1 d PD B -2
H41C H 1.2933 0.0637 0.9560 0.043 Uiso 0.125(4) 1 calc PR B -2
H41D H 1.3063 0.0550 0.8375 0.043 Uiso 0.125(4) 1 calc PR B -2
C42' C 1.256(3) 0.1164(12) 0.868(3) 0.036(2) Uiso 0.125(4) 1 d PD B -2
H42C H 1.3266 0.1292 0.8762 0.043 Uiso 0.125(4) 1 calc PR B -2
H42D H 1.2305 0.1215 0.7982 0.043 Uiso 0.125(4) 1 calc PR B -2
C43' C 1.181(2) 0.1364(12) 0.941(4) 0.036(2) Uiso 0.125(4) 1 d PD B -2
H43C H 1.2093 0.1326 1.0106 0.043 Uiso 0.125(4) 1 calc PR B -2
H43D H 1.1768 0.1675 0.9273 0.043 Uiso 0.125(4) 1 calc PR B -2
C44' C 0.952(2) 0.0154(10) 0.869(7) 0.036(2) Uiso 0.125(4) 1 d PD B -2
C45' C 1.039(2) -0.0113(10) 0.852(6) 0.036(2) Uiso 0.125(4) 1 d PD B -2
C46' C 1.137(2) 0.0101(11) 0.844(4) 0.036(2) Uiso 0.125(4) 1 d PD B -2
H46' H 1.1934 -0.0034 0.8097 0.043 Uiso 0.125(4) 1 calc PR B -2
C47' C 0.8331(16) -0.0447(7) 0.842(3) 0.036(2) Uiso 0.125(4) 1 d PD B -2
C48' C 0.9219(16) -0.0706(7) 0.819(3) 0.036(2) Uiso 0.125(4) 1 d PD B -2
C49' C 1.0212(18) -0.0537(8) 0.819(3) 0.036(2) Uiso 0.125(4) 1 d PD B -2
H49' H 1.0786 -0.0704 0.7957 0.043 Uiso 0.125(4) 1 calc PR B -2
C50' C 0.9103(15) -0.1158(6) 0.782(2) 0.036(2) Uiso 0.125(4) 1 d PD B -2
C51' C 0.7958(14) -0.1693(5) 0.7179(17) 0.036(2) Uiso 0.125(4) 1 d PD B -2
H51C H 0.8063 -0.1897 0.7741 0.043 Uiso 0.125(4) 1 calc PR B -2
H51D H 0.8456 -0.1765 0.6634 0.043 Uiso 0.125(4) 1 calc PR B -2
C52' C 0.6846(15) -0.1711(7) 0.6793(18) 0.036(2) Uiso 0.125(4) 1 d PD B -2
H52D H 0.6659 -0.2007 0.6636 0.054 Uiso 0.125(4) 1 calc PR B -2
H52E H 0.6778 -0.1536 0.6182 0.054 Uiso 0.125(4) 1 calc PR B -2
H52F H 0.6371 -0.1601 0.7310 0.054 Uiso 0.125(4) 1 calc PR B -2
S1 S 0.51561(4) 0.300865(16) 0.39757(4) 0.02035(12) Uani 1 1 d . . .
O1 O 0.56304(12) 0.29578(5) 0.29883(12) 0.0255(3) Uani 1 1 d . . .
O2 O 0.56996(12) 0.27636(5) 0.47650(11) 0.0246(3) Uani 1 1 d . . .
O3 O 0.40223(11) 0.29156(5) 0.39490(11) 0.0242(3) Uani 1 1 d . . .
C1 C 0.52768(15) 0.35510(6) 0.43106(16) 0.0197(4) Uani 1 1 d . . .
C2 C 0.56614(17) 0.38485(7) 0.36342(17) 0.0260(5) Uani 1 1 d . . .
H2 H 0.5876 0.3762 0.2981 0.031 Uiso 1 1 calc R . .
C3 C 0.57297(18) 0.42749(7) 0.39235(18) 0.0288(5) Uani 1 1 d . . .
H3 H 0.6005 0.4479 0.3467 0.035 Uiso 1 1 calc R . .
C4 C 0.54015(17) 0.44065(7) 0.48708(18) 0.0263(5) Uani 1 1 d . . .
C5 C 0.49865(18) 0.41028(7) 0.55237(17) 0.0271(5) Uani 1 1 d . . .
H5 H 0.4735 0.4189 0.6164 0.033 Uiso 1 1 calc R . .
C6 C 0.49357(17) 0.36768(7) 0.52509(16) 0.0245(5) Uani 1 1 d . . .
H6 H 0.4667 0.3471 0.5709 0.029 Uiso 1 1 calc R . .
C7 C 0.54793(19) 0.48697(7) 0.5181(2) 0.0314(5) Uani 1 1 d . . .
H7A H 0.6129 0.4995 0.4896 0.038 Uiso 1 1 calc R . .
H7B H 0.5537 0.4887 0.5926 0.038 Uiso 1 1 calc R . .
S2 S 0.01487(4) 0.199591(16) 0.59414(4) 0.02068(12) Uani 1 1 d . . .
O4 O 0.06356(12) 0.20579(5) 0.69356(12) 0.0256(3) Uani 1 1 d . . .
O5 O 0.06756(12) 0.22352(5) 0.51494(12) 0.0252(3) Uani 1 1 d . . .
O6 O -0.09867(11) 0.20848(5) 0.59501(11) 0.0247(3) Uani 1 1 d . . .
C8 C 0.02885(16) 0.14498(7) 0.56395(16) 0.0207(4) Uani 1 1 d . . .
C9 C 0.06053(17) 0.11607(7) 0.63724(17) 0.0255(5) Uani 1 1 d . . .
H9 H 0.0766 0.1254 0.7039 0.031 Uiso 1 1 calc R . .
C10 C 0.06848(18) 0.07297(8) 0.61191(19) 0.0305(5) Uani 1 1 d . . .
H10 H 0.0916 0.0530 0.6615 0.037 Uiso 1 1 calc R . .
C11 C 0.04318(17) 0.05883(7) 0.51558(18) 0.0270(5) Uani 1 1 d . . .
C12 C 0.0083(2) 0.08842(8) 0.44420(18) 0.0313(5) Uani 1 1 d . . .
H12 H -0.0112 0.0789 0.3784 0.038 Uiso 1 1 calc R . .
C13 C 0.00164(19) 0.13150(7) 0.46749(17) 0.0277(5) Uani 1 1 d . . .
H13 H -0.0213 0.1515 0.4179 0.033 Uiso 1 1 calc R . .
C14 C 0.05065(19) 0.01210(7) 0.4890(2) 0.0333(5) Uani 1 1 d . . .
H14A H 0.1096 -0.0009 0.5279 0.040 Uiso 1 1 calc R . .
H14B H 0.0667 0.0093 0.4163 0.040 Uiso 1 1 calc R . .
N1 N 0.93722(14) 0.24998(6) 0.34407(14) 0.0261(4) Uani 1 1 d . . .
H1A H 0.9711 0.2373 0.3942 0.031 Uiso 1 1 calc R . .
H1B H 0.9711 0.2569 0.2888 0.031 Uiso 1 1 calc R . .
N2 N 0.78373(15) 0.27712(6) 0.27564(14) 0.0259(4) Uani 1 1 d . . .
H2A H 0.7158 0.2825 0.2803 0.031 Uiso 1 1 calc R . .
H2B H 0.8177 0.2840 0.2204 0.031 Uiso 1 1 calc R . .
N3 N 0.78414(15) 0.24832(6) 0.43485(15) 0.0280(4) Uani 1 1 d . . .
H3A H 0.7162 0.2537 0.4396 0.034 Uiso 1 1 calc R . .
H3B H 0.8183 0.2361 0.4854 0.034 Uiso 1 1 calc R . .
C15 C 0.83491(17) 0.25868(7) 0.35176(16) 0.0226(4) Uani 1 1 d . . .
N4 N 0.43872(14) 0.25003(6) 0.14472(14) 0.0261(4) Uani 1 1 d . . .
H4A H 0.4728 0.2562 0.2012 0.031 Uiso 1 1 calc R . .
H4B H 0.4725 0.2382 0.0943 0.031 Uiso 1 1 calc R . .
N5 N 0.28555(14) 0.27645(6) 0.21160(14) 0.0254(4) Uani 1 1 d . . .
H5A H 0.2176 0.2819 0.2059 0.031 Uiso 1 1 calc R . .
H5B H 0.3198 0.2828 0.2678 0.031 Uiso 1 1 calc R . .
N6 N 0.28509(15) 0.24897(6) 0.05074(14) 0.0268(4) Uani 1 1 d . . .
H6A H 0.2171 0.2544 0.0447 0.032 Uiso 1 1 calc R . .
H6B H 0.3191 0.2371 0.0004 0.032 Uiso 1 1 calc R . .
C16 C 0.33627(17) 0.25864(7) 0.13558(16) 0.0224(4) Uani 1 1 d . . .

loop_
_atom_site_aniso_label
_atom_site_aniso_U_11
_atom_site_aniso_U_22
_atom_site_aniso_U_33
_atom_site_aniso_U_23
_atom_site_aniso_U_13
_atom_site_aniso_U_12
O7 0.0180(15) 0.0253(16) 0.0305(14) -0.0036(12) -0.0023(12) -0.0027(11)
O8 0.0237(15) 0.0350(17) 0.0524(17) 0.0011(13) -0.0055(12) -0.0057(11)
O9 0.0341(15) 0.0242(13) 0.0393(14) 0.0022(10) 0.0039(13) 0.0007(11)
O10 0.0283(14) 0.0213(12) 0.0496(16) 0.0036(11) 0.0053(12) -0.0034(10)
N7 0.0347(19) 0.0169(15) 0.0311(15) -0.0015(13) 0.0054(16) -0.0031(12)
C17 0.046(2) 0.0239(17) 0.035(3) -0.0010(14) 0.002(2) 0.0098(17)
C18 0.043(2) 0.0291(18) 0.032(3) -0.0042(16) 0.0024(18) 0.0160(16)
C19 0.020(2) 0.038(2) 0.036(2) -0.0063(16) 0.002(2) 0.0043(16)
C20 0.0208(19) 0.0230(16) 0.0190(15) -0.0036(12) 0.0015(18) 0.0016(13)
C21 0.0215(17) 0.0175(15) 0.0133(13) -0.0034(11) 0.0046(14) -0.0014(12)
C22 0.023(2) 0.0222(18) 0.0199(15) -0.0027(15) 0.0055(18) -0.0027(14)
C23 0.015(2) 0.031(2) 0.044(2) -0.0039(19) 0.0097(19) -0.0060(14)
C24 0.0260(17) 0.038(2) 0.033(3) -0.0147(17) 0.0094(17) -0.0137(16)
C25 0.045(3) 0.025(2) 0.044(3) -0.005(2) 0.017(2) -0.0133(17)
C26 0.0271(19) 0.0230(16) 0.0158(14) -0.0056(13) 0.0034(19) -0.0084(15)
C27 0.022(2) 0.0339(17) 0.0136(15) -0.0036(12) 0.0036(19) -0.0076(16)
C28 0.022(2) 0.025(2) 0.0224(17) -0.0001(14) 0.0045(19) 0.0019(15)
C31 0.029(2) 0.0261(16) 0.0155(15) -0.0047(12) 0.0008(17) 0.0033(17)
C29 0.032(2) 0.028(2) 0.0229(17) -0.0072(17) 0.006(2) -0.0107(18)
C30 0.033(2) 0.0223(17) 0.0169(16) -0.0049(12) 0.0032(17) -0.0051(15)
C32 0.0277(19) 0.0255(18) 0.0258(17) -0.0055(14) 0.0036(15) 0.0013(15)
C33 0.042(2) 0.0222(17) 0.044(2) 0.0025(14) 0.0039(17) -0.0036(14)
C34 0.051(3) 0.032(2) 0.058(3) 0.0043(18) 0.016(2) -0.0021(19)
O11 0.0248(11) 0.0240(13) 0.0301(14) -0.0025(10) 0.0020(9) -0.0059(9)
O12 0.0302(12) 0.0350(14) 0.0439(13) -0.0048(10) 0.0070(10) -0.0107(9)
O13 0.0471(15) 0.0262(11) 0.0413(12) -0.0008(9) -0.0086(12) -0.0019(11)
O14 0.0439(13) 0.0274(11) 0.0385(12) -0.0080(9) 0.0071(10) -0.0139(9)
N8 0.0256(14) 0.0211(11) 0.025(2) 0.0011(10) 0.0004(11) -0.0035(9)
C35 0.036(2) 0.0191(14) 0.031(2) 0.0003(13) 0.0011(15) 0.0008(13)
C36 0.0298(18) 0.0238(17) 0.031(2) 0.0039(13) 0.0020(14) 0.0052(13)
C37 0.0242(14) 0.0247(19) 0.0383(16) 0.001(2) 0.0033(12) 0.0017(13)
C38 0.0231(13) 0.0245(14) 0.020(2) 0.0018(11) 0.0000(10) -0.0014(10)
C39 0.0243(13) 0.0235(13) 0.0130(18) 0.0042(10) -0.0024(10) -0.0019(10)
C40 0.0241(13) 0.0265(14) 0.020(2) 0.0019(11) -0.0035(10) 0.0007(10)
C41 0.0234(13) 0.0340(19) 0.029(3) 0.0006(14) -0.0041(12) 0.0012(12)
C42 0.0200(16) 0.0337(19) 0.029(2) -0.0004(14) -0.0022(12) -0.0069(13)
C43 0.0299(19) 0.0331(16) 0.029(2) -0.0035(14) -0.0023(15) -0.0113(15)
C44 0.0241(14) 0.0246(15) 0.018(2) 0.0023(13) 0.0007(13) -0.0041(11)
C45 0.0278(17) 0.0254(13) 0.0185(12) 0.0023(10) -0.0021(19) -0.0022(12)
C46 0.0262(15) 0.0262(15) 0.0204(19) 0.0051(13) 0.0006(11) 0.0033(11)
C47 0.0323(17) 0.0239(15) 0.0210(14) 0.0006(11) 0.0000(12) -0.0082(12)
C48 0.0353(17) 0.0243(14) 0.0180(13) 0.0021(10) -0.0001(14) -0.0050(13)
C49 0.0326(18) 0.0264(13) 0.0167(14) 0.0008(10) 0.0003(14) 0.0012(13)
C50 0.0432(17) 0.0266(14) 0.0172(13) 0.0032(10) -0.0019(12) -0.0032(13)
C51 0.0522(19) 0.0275(15) 0.0400(17) -0.0084(12) 0.0084(14) -0.0167(13)
C52 0.0440(19) 0.0400(17) 0.0375(17) -0.0090(13) 0.0022(14) -0.0087(14)
S1 0.0178(2) 0.0191(3) 0.0241(3) -0.0014(2) 0.00004(19) 0.00023(19)
O1 0.0223(8) 0.0271(8) 0.0272(8) -0.0057(6) 0.0007(6) 0.0002(6)
O2 0.0223(8) 0.0215(8) 0.0299(8) 0.0019(6) -0.0002(6) 0.0040(6)
O3 0.0191(7) 0.0256(8) 0.0279(8) -0.0007(6) -0.0004(6) -0.0020(6)
C1 0.0149(9) 0.0181(10) 0.0260(11) -0.0008(8) -0.0020(8) 0.0007(7)
C2 0.0242(11) 0.0258(11) 0.0280(12) 0.0004(9) 0.0045(9) -0.0014(9)
C3 0.0263(11) 0.0237(11) 0.0367(13) 0.0048(10) 0.0033(10) -0.0037(9)
C4 0.0221(11) 0.0214(11) 0.0353(13) -0.0009(9) -0.0053(9) 0.0003(8)
C5 0.0314(12) 0.0249(11) 0.0251(11) -0.0027(9) 0.0004(9) 0.0044(9)
C6 0.0275(11) 0.0218(11) 0.0243(11) 0.0035(9) 0.0018(9) 0.0016(9)
C7 0.0310(13) 0.0207(11) 0.0424(14) -0.0030(10) -0.0051(10) -0.0004(9)
S2 0.0183(2) 0.0197(3) 0.0240(3) -0.0013(2) 0.00086(19) -0.00039(19)
O4 0.0227(8) 0.0267(8) 0.0274(8) -0.0050(6) 0.0005(6) 0.0010(6)
O5 0.0232(8) 0.0221(8) 0.0306(8) 0.0017(6) 0.0013(6) -0.0029(6)
O6 0.0204(8) 0.0249(8) 0.0287(8) 0.0008(6) 0.0013(6) 0.0027(6)
C8 0.0152(9) 0.0203(10) 0.0267(11) 0.0007(8) 0.0036(8) -0.0022(8)
C9 0.0240(11) 0.0262(11) 0.0263(11) -0.0002(9) -0.0035(9) 0.0015(9)
C10 0.0301(12) 0.0252(12) 0.0363(13) 0.0061(10) -0.0044(10) 0.0037(9)
C11 0.0234(11) 0.0203(11) 0.0374(13) -0.0010(9) 0.0067(9) -0.0003(9)
C12 0.0412(14) 0.0272(12) 0.0257(12) -0.0035(9) 0.0033(10) -0.0035(10)
C13 0.0356(12) 0.0239(11) 0.0238(11) 0.0032(9) 0.0013(9) -0.0009(9)
C14 0.0346(13) 0.0201(11) 0.0454(15) -0.0027(10) 0.0076(11) 0.0014(10)
N1 0.0222(9) 0.0275(10) 0.0286(10) 0.0047(8) 0.0022(7) 0.0012(7)
N2 0.0225(9) 0.0280(10) 0.0275(10) 0.0028(8) 0.0033(7) 0.0013(8)
N3 0.0219(9) 0.0314(11) 0.0308(10) 0.0060(8) 0.0029(8) 0.0048(8)
C15 0.0242(11) 0.0152(10) 0.0286(11) -0.0022(8) 0.0016(9) -0.0021(8)
N4 0.0235(9) 0.0268(10) 0.0279(10) -0.0053(8) -0.0019(7) 0.0010(8)
N5 0.0217(9) 0.0266(10) 0.0280(10) -0.0035(8) -0.0028(7) 0.0010(7)
N6 0.0221(9) 0.0309(10) 0.0274(10) -0.0051(8) -0.0014(7) 0.0041(8)
C16 0.0239(11) 0.0154(10) 0.0277(11) 0.0020(8) -0.0003(9) -0.0003(8)

loop_
_atom_type_symbol
_atom_type_description
_atom_type_scat_dispersion_real
_atom_type_scat_dispersion_imag
_atom_type_scat_source
C C 0.0033 0.0016 'International Tables Vol C Tables 4.2.6.8 and 6.1.1.4'
H H 0.0000 0.0000 'International Tables Vol C Tables 4.2.6.8 and 6.1.1.4'
N N 0.0061 0.0033 'International Tables Vol C Tables 4.2.6.8 and 6.1.1.4'
O O 0.0106 0.0060 'International Tables Vol C Tables 4.2.6.8 and 6.1.1.4'
S S 0.1246 0.1234 'International Tables Vol C Tables 4.2.6.8 and 6.1.1.4'

loop_
_geom_angle_atom_site_label_1
_geom_angle_atom_site_label_2
_geom_angle_atom_site_label_3
_geom_angle
_geom_angle_site_symmetry_1
_geom_angle_site_symmetry_3
C26 O7 C29 124.0(3) . .
C32 O10 C33 116.6(3) . .
C21 N7 C25 121.5(5) . .
C21 N7 C17 119.8(6) . .
C25 N7 C17 117.4(5) . .
N7 C17 C18 110.7(7) . .
N7 C17 H17A 109.5 . .
C18 C17 H17A 109.5 . .
N7 C17 H17B 109.5 . .
C18 C17 H17B 109.5 . .
H17A C17 H17B 108.1 . .
C17 C18 C19 110.3(6) . .
C17 C18 H18A 109.6 . .
C19 C18 H18A 109.6 . .
C17 C18 H18B 109.6 . .
C19 C18 H18B 109.6 . .
H18A C18 H18B 108.1 . .
C20 C19 C18 110.6(6) . .
C20 C19 H19A 109.5 . .
C18 C19 H19A 109.5 . .
C20 C19 H19B 109.5 . .
C18 C19 H19B 109.5 . .
H19A C19 H19B 108.1 . .
C26 C20 C21 118.7(4) . .
C26 C20 C19 120.5(5) . .
C21 C20 C19 120.7(5) . .
N7 C21 C20 121.2(4) . .
N7 C21 C22 119.5(4) . .
C20 C21 C22 119.3(4) . .
C28 C22 C21 119.7(4) . .
C28 C22 C23 120.4(4) . .
C21 C22 C23 119.9(4) . .
C24 C23 C22 110.2(4) . .
C24 C23 H23A 109.6 . .
C22 C23 H23A 109.6 . .
C24 C23 H23B 109.6 . .
C22 C23 H23B 109.6 . .
H23A C23 H23B 108.1 . .
C25 C24 C23 108.9(5) . .
C25 C24 H24A 109.9 . .
C23 C24 H24A 109.9 . .
C25 C24 H24B 109.9 . .
C23 C24 H24B 109.9 . .
H24A C24 H24B 108.3 . .
N7 C25 C24 111.2(6) . .
N7 C25 H25A 109.4 . .
C24 C25 H25A 109.4 . .
N7 C25 H25B 109.4 . .
C24 C25 H25B 109.4 . .
H25A C25 H25B 108.0 . .
O7 C26 C20 118.8(4) . .
O7 C26 C27 118.4(4) . .
C20 C26 C27 122.9(4) . .
C31 C27 C28 124.6(4) . .
C31 C27 C26 118.5(3) . .
C28 C27 C26 116.9(4) . .
C22 C28 C27 122.5(4) . .
C22 C28 H28 118.7 . .
C27 C28 H28 118.7 . .
C30 C31 C27 122.4(3) . .
C30 C31 H31 118.8 . .
C27 C31 H31 118.8 . .
O8 C29 O7 114.3(3) . .
O8 C29 C30 129.2(3) . .
O7 C29 C30 116.5(3) . .
C31 C30 C29 120.1(3) . .
C31 C30 C32 117.9(3) . .
C29 C30 C32 122.0(3) . .
O9 C32 O10 123.1(3) . .
O9 C32 C30 122.2(3) . .
O10 C32 C30 114.6(3) . .
C34 C33 O10 106.5(3) . .
C34 C33 H33A 110.4 . .
O10 C33 H33A 110.4 . .
C34 C33 H33B 110.4 . .
O10 C33 H33B 110.4 . .
H33A C33 H33B 108.6 . .
C33 C34 H34A 109.5 . .
C33 C34 H34B 109.5 . .
H34A C34 H34B 109.5 . .
C33 C34 H34C 109.5 . .
H34A C34 H34C 109.5 . .
H34B C34 H34C 109.5 . .
C44 O11 C47 123.6(2) . .
C50 O14 C51 116.3(2) . .
C39 N8 C43 121.9(3) . .
C39 N8 C35 120.6(2) . .
C43 N8 C35 116.4(3) . .
N8 C35 C36 110.3(3) . .
N8 C35 H35A 109.6 . .
C36 C35 H35A 109.6 . .
N8 C35 H35B 109.6 . .
C36 C35 H35B 109.6 . .
H35A C35 H35B 108.1 . .
C35 C36 C37 109.9(3) . .
C35 C36 H36A 109.7 . .
C37 C36 H36A 109.7 . .
C35 C36 H36B 109.7 . .
C37 C36 H36B 109.7 . .
H36A C36 H36B 108.2 . .
C38 C37 C36 110.5(3) . .
C38 C37 H37A 109.6 . .
C36 C37 H37A 109.6 . .
C38 C37 H37B 109.6 . .
C36 C37 H37B 109.6 . .
H37A C37 H37B 108.1 . .
C44 C38 C39 117.9(3) . .
C44 C38 C37 120.5(3) . .
C39 C38 C37 121.5(3) . .
N8 C39 C38 120.1(3) . .
N8 C39 C40 120.1(3) . .
C38 C39 C40 119.8(3) . .
C46 C40 C39 119.5(3) . .
C46 C40 C41 121.0(3) . .
C39 C40 C41 119.5(3) . .
C42 C41 C40 110.9(3) . .
C42 C41 H41A 109.4 . .
C40 C41 H41A 109.5 . .
C42 C41 H41B 109.5 . .
C40 C41 H41B 109.5 . .
H41A C41 H41B 108.0 . .
C43 C42 C41 109.3(3) . .
C43 C42 H42A 109.8 . .
C41 C42 H42A 109.8 . .
C43 C42 H42B 109.8 . .
C41 C42 H42B 109.8 . .
H42A C42 H42B 108.3 . .
N8 C43 C42 111.1(3) . .
N8 C43 H43A 109.4 . .
C42 C43 H43A 109.4 . .
N8 C43 H43B 109.4 . .
C42 C43 H43B 109.4 . .
H43A C43 H43B 108.0 . .
O11 C44 C38 116.4(3) . .
O11 C44 C45 120.1(2) . .
C38 C44 C45 123.5(3) . .
C44 C45 C49 117.8(3) . .
C44 C45 C46 117.3(3) . .
C49 C45 C46 124.9(3) . .
C40 C46 C45 121.9(3) . .
C40 C46 H46 119.1 . .
C45 C46 H46 119.1 . .
O12 C47 O11 114.4(2) . .
O12 C47 C48 129.5(2) . .
O11 C47 C48 116.1(2) . .
C49 C48 C47 120.2(2) . .
C49 C48 C50 117.5(3) . .
C47 C48 C50 122.3(2) . .
C48 C49 C45 122.2(3) . .
C48 C49 H49 118.9 . .
C45 C49 H49 118.9 . .
O13 C50 O14 124.4(3) . .
O13 C50 C48 122.1(3) . .
O14 C50 C48 113.5(3) . .
O14 C51 C52 110.9(2) . .
O14 C51 H51A 109.5 . .
C52 C51 H51A 109.5 . .
O14 C51 H51B 109.5 . .
C52 C51 H51B 109.5 . .
H51A C51 H51B 108.0 . .
C51 C52 H52A 109.5 . .
C51 C52 H52B 109.5 . .
H52A C52 H52B 109.5 . .
C51 C52 H52C 109.5 . .
H52A C52 H52C 109.5 . .
H52B C52 H52C 109.5 . .
C26' O7' C29' 119.6(12) . .
C32' O10' C33' 116.5(9) . .
C21' N7' C25' 122.8(17) . .
C21' N7' C17' 120.6(17) . .
C25' N7' C17' 115.0(16) . .
N7' C17' C18' 110(2) . .
N7' C17' H17C 109.6 . .
C18' C17' H17C 109.6 . .
N7' C17' H17D 109.6 . .
C18' C17' H17D 109.6 . .
H17C C17' H17D 108.1 . .
C17' C18' C19' 110(2) . .
C17' C18' H18C 109.6 . .
C19' C18' H18C 109.6 . .
C17' C18' H18D 109.6 . .
C19' C18' H18D 109.6 . .
H18C C18' H18D 108.1 . .
C20' C19' C18' 108.4(18) . .
C20' C19' H19C 110.0 . .
C18' C19' H19C 110.0 . .
C20' C19' H19D 110.0 . .
C18' C19' H19D 110.0 . .
H19C C19' H19D 108.4 . .
C26' C20' C21' 115.4(14) . .
C26' C20' C19' 119.5(15) . .
C21' C20' C19' 125.0(15) . .
N7' C21' C20' 118.4(14) . .
N7' C21' C22' 121.2(14) . .
C20' C21' C22' 120.4(14) . .
C28' C22' C21' 120.7(15) . .
C28' C22' C23' 121.6(15) . .
C21' C22' C23' 117.7(14) . .
C24' C23' C22' 115.1(16) . .
C24' C23' H23C 108.5 . .
C22' C23' H23C 108.5 . .
C24' C23' H23D 108.5 . .
C22' C23' H23D 108.5 . .
H23C C23' H23D 107.5 . .
C23' C24' C25' 114.1(16) . .
C23' C24' H24C 108.7 . .
C25' C24' H24C 108.7 . .
C23' C24' H24D 108.7 . .
C25' C24' H24D 108.7 . .
H24C C24' H24D 107.6 . .
N7' C25' C24' 112.6(18) . .
N7' C25' H25C 109.1 . .
C24' C25' H25C 109.1 . .
N7' C25' H25D 109.1 . .
C24' C25' H25D 109.1 . .
H25C C25' H25D 107.8 . .
O7' C26' C20' 111.3(14) . .
O7' C26' C27' 122.8(14) . .
C20' C26' C27' 125.8(14) . .
C28' C27' C26' 117.0(14) . .
C28' C27' C31' 127.0(15) . .
C26' C27' C31' 115.9(14) . .
C22' C28' C27' 120.7(16) . .
C22' C28' H28' 119.7 . .
C27' C28' H28' 119.7 . .
C30' C31' C27' 120.9(14) . .
C30' C31' H31' 119.6 . .
C27' C31' H31' 119.6 . .
O8' C29' C30' 131.7(14) . .
O8' C29' O7' 110.8(12) . .
C30' C29' O7' 117.2(11) . .
C31' C30' C29' 123.4(12) . .
C31' C30' C32' 116.6(13) . .
C29' C30' C32' 120.1(12) . .
O9' C32' O10' 125.4(11) . .
O9' C32' C30' 118.9(11) . .
O10' C32' C30' 115.7(10) . .
O10' C33' C34' 111.4(8) . .
O10' C33' H33C 109.3 . .
C34' C33' H33C 109.3 . .
O10' C33' H33D 109.3 . .
C34' C33' H33D 109.3 . .
H33C C33' H33D 108.0 . .
C33' C34' H34D 109.5 . .
C33' C34' H34E 109.5 . .
H34D C34' H34E 109.5 . .
C33' C34' H34F 109.5 . .
H34D C34' H34F 109.5 . .
H34E C34' H34F 109.5 . .
C44' O11' C47' 122.3(17) . .
C50' O14' C51' 116.5(14) . .
C39' N8' C35' 121(2) . .
C39' N8' C43' 121.4(19) . .
C35' N8' C43' 115.8(18) . .
N8' C35' C36' 111(2) . .
N8' C35' H35C 109.5 . .
C36' C35' H35C 109.6 . .
N8' C35' H35D 109.6 . .
C36' C35' H35D 109.6 . .
H35C C35' H35D 108.1 . .
C37' C36' C35' 112(2) . .
C37' C36' H36C 109.3 . .
C35' C36' H36C 109.3 . .
C37' C36' H36D 109.3 . .
C35' C36' H36D 109.3 . .
H36C C36' H36D 108.0 . .
C38' C37' C36' 111(2) . .
C38' C37' H37C 109.5 . .
C36' C37' H37C 109.5 . .
C38' C37' H37D 109.5 . .
C36' C37' H37D 109.5 . .
H37C C37' H37D 108.1 . .
C44' C38' C39' 117(2) . .
C44' C38' C37' 122(2) . .
C39' C38' C37' 117(2) . .
N8' C39' C38' 120(2) . .
N8' C39' C40' 119.2(18) . .
C38' C39' C40' 117.2(19) . .
C46' C40' C39' 121(2) . .
C46' C40' C41' 120(2) . .
C39' C40' C41' 119.8(18) . .
C42' C41' C40' 110(2) . .
C42' C41' H41C 109.7 . .
C40' C41' H41C 109.7 . .
C42' C41' H41D 109.7 . .
C40' C41' H41D 109.7 . .
H41C C41' H41D 108.2 . .
C43' C42' C41' 109(2) . .
C43' C42' H42C 109.8 . .
C41' C42' H42C 109.8 . .
C43' C42' H42D 109.8 . .
C41' C42' H42D 109.8 . .
H42C C42' H42D 108.3 . .
N8' C43' C42' 111(2) . .
N8' C43' H43C 109.3 . .
C42' C43' H43C 109.3 . .
N8' C43' H43D 109.3 . .
C42' C43' H43D 109.3 . .
H43C C43' H43D 108.0 . .
O11' C44' C38' 116.3(18) . .
O11' C44' C45' 119.2(17) . .
C38' C44' C45' 124.5(17) . .
C44' C45' C49' 119(2) . .
C44' C45' C46' 115(2) . .
C49' C45' C46' 124(2) . .
C40' C46' C45' 121(2) . .
C40' C46' H46' 119.6 . .
C45' C46' H46' 119.6 . .
O12' C47' O11' 110.9(18) . .
O12' C47' C48' 131.6(18) . .
O11' C47' C48' 117.5(15) . .
C49' C48' C47' 120.8(16) . .
C49' C48' C50' 116.6(17) . .
C47' C48' C50' 122.1(16) . .
C48' C49' C45' 120.3(19) . .
C48' C49' H49' 119.8 . .
C45' C49' H49' 119.8 . .
O13' C50' O14' 126.4(17) . .
O13' C50' C48' 120.1(16) . .
O14' C50' C48' 113.5(15) . .
O14' C51' C52' 106.4(14) . .
O14' C51' H51C 110.5 . .
C52' C51' H51C 110.5 . .
O14' C51' H51D 110.5 . .
C52' C51' H51D 110.5 . .
H51C C51' H51D 108.6 . .
C51' C52' H52D 109.5 . .
C51' C52' H52E 109.5 . .
H52D C52' H52E 109.5 . .
C51' C52' H52F 109.5 . .
H52D C52' H52F 109.5 . .
H52E C52' H52F 109.5 . .
O1 S1 O2 112.92(9) . .
O1 S1 O3 111.88(9) . .
O2 S1 O3 111.41(9) . .
O1 S1 C1 107.24(10) . .
O2 S1 C1 106.70(9) . .
O3 S1 C1 106.24(9) . .
C6 C1 C2 120.6(2) . .
C6 C1 S1 118.36(16) . .
C2 C1 S1 121.01(17) . .
C1 C2 C3 119.2(2) . .
C1 C2 H2 120.4 . .
C3 C2 H2 120.4 . .
C4 C3 C2 121.0(2) . .
C4 C3 H3 119.5 . .
C2 C3 H3 119.5 . .
C3 C4 C5 118.6(2) . .
C3 C4 C7 120.7(2) . .
C5 C4 C7 120.7(2) . .
C6 C5 C4 120.8(2) . .
C6 C5 H5 119.6 . .
C4 C5 H5 119.6 . .
C1 C6 C5 119.8(2) . .
C1 C6 H6 120.1 . .
C5 C6 H6 120.1 . .
C4 C7 C7 112.2(2) . 3_666
C4 C7 H7A 109.2 . .
C7 C7 H7A 109.2 3_666 .
C4 C7 H7B 109.2 . .
C7 C7 H7B 109.2 3_666 .
H7A C7 H7B 107.9 . .
O5 S2 O4 112.89(9) . .
O5 S2 O6 111.52(9) . .
O4 S2 O6 111.75(9) . .
O5 S2 C8 106.63(10) . .
O4 S2 C8 106.91(10) . .
O6 S2 C8 106.69(9) . .
C9 C8 C13 121.0(2) . .
C9 C8 S2 120.25(17) . .
C13 C8 S2 118.66(17) . .
C8 C9 C10 119.0(2) . .
C8 C9 H9 120.5 . .
C10 C9 H9 120.5 . .
C11 C10 C9 121.0(2) . .
C11 C10 H10 119.5 . .
C9 C10 H10 119.5 . .
C10 C11 C12 118.8(2) . .
C10 C11 C14 120.7(2) . .
C12 C11 C14 120.5(2) . .
C13 C12 C11 121.1(2) . .
C13 C12 H12 119.5 . .
C11 C12 H12 119.5 . .
C8 C13 C12 119.1(2) . .
C8 C13 H13 120.4 . .
C12 C13 H13 120.4 . .
C11 C14 C14 112.5(2) . 3_556
C11 C14 H14A 109.1 . .
C14 C14 H14A 109.1 3_556 .
C11 C14 H14B 109.1 . .
C14 C14 H14B 109.1 3_556 .
H14A C14 H14B 107.8 . .
C15 N1 H1A 120.0 . .
C15 N1 H1B 120.0 . .
H1A N1 H1B 120.0 . .
C15 N2 H2A 120.0 . .
C15 N2 H2B 120.0 . .
H2A N2 H2B 120.0 . .
C15 N3 H3A 120.0 . .
C15 N3 H3B 120.0 . .
H3A N3 H3B 120.0 . .
N3 C15 N2 120.2(2) . .
N3 C15 N1 119.9(2) . .
N2 C15 N1 119.9(2) . .
C16 N4 H4A 120.0 . .
C16 N4 H4B 120.0 . .
H4A N4 H4B 120.0 . .
C16 N5 H5A 120.0 . .
C16 N5 H5B 120.0 . .
H5A N5 H5B 120.0 . .
C16 N6 H6A 120.0 . .
C16 N6 H6B 120.0 . .
H6A N6 H6B 120.0 . .
N5 C16 N6 120.3(2) . .
N5 C16 N4 119.9(2) . .
N6 C16 N4 119.8(2) . .

loop_
_geom_bond_atom_site_label_1
_geom_bond_atom_site_label_2
_geom_bond_distance
_geom_bond_site_symmetry_2
O7 C26 1.375(4) .
O7 C29 1.403(4) .
O8 C29 1.218(4) .
O9 C32 1.233(5) .
O10 C32 1.312(4) .
O10 C33 1.469(4) .
N7 C21 1.367(5) .
N7 C25 1.458(5) .
N7 C17 1.471(6) .
C17 C18 1.506(6) .
C17 H17A 0.9900 .
C17 H17B 0.9900 .
C18 C19 1.532(6) .
C18 H18A 0.9900 .
C18 H18B 0.9900 .
C19 C20 1.501(5) .
C19 H19A 0.9900 .
C19 H19B 0.9900 .
C20 C26 1.382(5) .
C20 C21 1.423(5) .
C21 C22 1.436(5) .
C22 C28 1.362(5) .
C22 C23 1.522(4) .
C23 C24 1.517(5) .
C23 H23A 0.9900 .
C23 H23B 0.9900 .
C24 C25 1.493(7) .
C24 H24A 0.9900 .
C24 H24B 0.9900 .
C25 H25A 0.9900 .
C25 H25B 0.9900 .
C26 C27 1.416(5) .
C27 C31 1.404(5) .
C27 C28 1.415(4) .
C28 H28 0.9500 .
C31 C30 1.364(5) .
C31 H31 0.9500 .
C29 C30 1.427(5) .
C30 C32 1.488(5) .
C33 C34 1.459(5) .
C33 H33A 0.9900 .
C33 H33B 0.9900 .
C34 H34A 0.9800 .
C34 H34B 0.9800 .
C34 H34C 0.9800 .
O11 C44 1.374(3) .
O11 C47 1.396(3) .
O12 C47 1.211(3) .
O13 C50 1.209(4) .
O14 C50 1.324(4) .
O14 C51 1.456(3) .
N8 C39 1.361(3) .
N8 C43 1.464(4) .
N8 C35 1.465(3) .
C35 C36 1.515(4) .
C35 H35A 0.9900 .
C35 H35B 0.9900 .
C36 C37 1.520(4) .
C36 H36A 0.9900 .
C36 H36B 0.9900 .
C37 C38 1.506(4) .
C37 H37A 0.9900 .
C37 H37B 0.9900 .
C38 C44 1.378(4) .
C38 C39 1.421(4) .
C39 C40 1.436(4) .
C40 C46 1.366(4) .
C40 C41 1.515(4) .
C41 C42 1.514(4) .
C41 H41A 0.9900 .
C41 H41B 0.9900 .
C42 C43 1.508(4) .
C42 H42A 0.9900 .
C42 H42B 0.9900 .
C43 H43A 0.9900 .
C43 H43B 0.9900 .
C44 C45 1.403(4) .
C45 C49 1.409(4) .
C45 C46 1.415(4) .
C46 H46 0.9500 .
C47 C48 1.444(4) .
C48 C49 1.371(4) .
C48 C50 1.492(4) .
C49 H49 0.9500 .
C51 C52 1.503(4) .
C51 H51A 0.9900 .
C51 H51B 0.9900 .
C52 H52A 0.9800 .
C52 H52B 0.9800 .
C52 H52C 0.9800 .
O7' C26' 1.379(14) .
O7' C29' 1.408(14) .
O8' C29' 1.237(14) .
O9' C32' 1.234(12) .
O10' C32' 1.279(12) .
O10' C33' 1.448(11) .
N7' C21' 1.357(14) .
N7' C25' 1.434(15) .
N7' C17' 1.481(14) .
C17' C18' 1.510(16) .
C17' H17C 0.9900 .
C17' H17D 0.9900 .
C18' C19' 1.533(15) .
C18' H18C 0.9900 .
C18' H18D 0.9900 .
C19' C20' 1.485(14) .
C19' H19C 0.9900 .
C19' H19D 0.9900 .
C20' C26' 1.380(14) .
C20' C21' 1.411(14) .
C21' C22' 1.434(14) .
C22' C28' 1.371(14) .
C22' C23' 1.503(14) .
C23' C24' 1.479(15) .
C23' H23C 0.9900 .
C23' H23D 0.9900 .
C24' C25' 1.480(14) .
C24' H24C 0.9900 .
C24' H24D 0.9900 .
C25' H25C 0.9900 .
C25' H25D 0.9900 .
C26' C27' 1.408(14) .
C27' C28' 1.388(14) .
C27' C31' 1.416(14) .
C28' H28' 0.9500 .
C31' C30' 1.346(14) .
C31' H31' 0.9500 .
C29' C30' 1.390(13) .
C30' C32' 1.497(13) .
C33' C34' 1.481(12) .
C33' H33C 0.9900 .
C33' H33D 0.9900 .
C34' H34D 0.9800 .
C34' H34E 0.9800 .
C34' H34F 0.9800 .
O11' C44' 1.377(16) .
O11' C47' 1.403(16) .
O12' C47' 1.220(17) .
O13' C50' 1.206(17) .
O14' C50' 1.319(16) .
O14' C51' 1.463(16) .
N8' C39' 1.369(16) .
N8' C35' 1.448(9) .
N8' C43' 1.461(17) .
C35' C36' 1.512(18) .
C35' H35C 0.9900 .
C35' H35D 0.9900 .
C36' C37' 1.512(18) .
C36' H36C 0.9900 .
C36' H36D 0.9900 .
C37' C38' 1.510(18) .
C37' H37C 0.9900 .
C37' H37D 0.9900 .
C38' C44' 1.382(16) .
C38' C39' 1.433(17) .
C39' C40' 1.436(16) .
C40' C46' 1.362(17) .
C40' C41' 1.517(17) .
C41' C42' 1.513(18) .
C41' H41C 0.9900 .
C41' H41D 0.9900 .
C42' C43' 1.492(18) .
C42' H42C 0.9900 .
C42' H42D 0.9900 .
C43' H43C 0.9900 .
C43' H43D 0.9900 .
C44' C45' 1.402(17) .
C45' C49' 1.414(17) .
C45' C46' 1.415(18) .
C46' H46' 0.9500 .
C47' C48' 1.420(16) .
C48' C49' 1.365(17) .
C48' C50' 1.505(16) .
C49' H49' 0.9500 .
C51' C52' 1.493(17) .
C51' H51C 0.9900 .
C51' H51D 0.9900 .
C52' H52D 0.9800 .
C52' H52E 0.9800 .
C52' H52F 0.9800 .
S1 O1 1.4554(16) .
S1 O2 1.4616(15) .
S1 O3 1.4650(15) .
S1 C1 1.761(2) .
C1 C6 1.381(3) .
C1 C2 1.385(3) .
C2 C3 1.391(3) .
C2 H2 0.9500 .
C3 C4 1.390(3) .
C3 H3 0.9500 .
C4 C5 1.393(3) .
C4 C7 1.510(3) .
C5 C6 1.383(3) .
C5 H5 0.9500 .
C6 H6 0.9500 .
C7 C7 1.534(5) 3_666
C7 H7A 0.9900 .
C7 H7B 0.9900 .
S2 O5 1.4580(16) .
S2 O4 1.4598(16) .
S2 O6 1.4646(15) .
S2 C8 1.765(2) .
C8 C9 1.383(3) .
C8 C13 1.385(3) .
C9 C10 1.394(3) .
C9 H9 0.9500 .
C10 C11 1.384(3) .
C10 H10 0.9500 .
C11 C12 1.391(3) .
C11 C14 1.508(3) .
C12 C13 1.386(3) .
C12 H12 0.9500 .
C13 H13 0.9500 .
C14 C14 1.521(5) 3_556
C14 H14A 0.9900 .
C14 H14B 0.9900 .
N1 C15 1.329(3) .
N1 H1A 0.8800 .
N1 H1B 0.8800 .
N2 C15 1.324(3) .
N2 H2A 0.8800 .
N2 H2B 0.8800 .
N3 C15 1.323(3) .
N3 H3A 0.8800 .
N3 H3B 0.8800 .
N4 C16 1.329(3) .
N4 H4A 0.8800 .
N4 H4B 0.8800 .
N5 C16 1.325(3) .
N5 H5A 0.8800 .
N5 H5B 0.8800 .
N6 C16 1.325(3) .
N6 H6A 0.8800 .
N6 H6B 0.8800 .

loop_
_geom_torsion_atom_site_label_1
_geom_torsion_atom_site_label_2
_geom_torsion_atom_site_label_3
_geom_torsion_atom_site_label_4
_geom_torsion
_geom_torsion_site_symmetry_4
C21 N7 C17 C18 -38.2(19) .
C25 N7 C17 C18 154.7(13) .
N7 C17 C18 C19 58.3(14) .
C17 C18 C19 C20 -50.0(14) .
C18 C19 C20 C26 -158.0(12) .
C18 C19 C20 C21 22.3(17) .
C25 N7 C21 C20 175.9(12) .
C17 N7 C21 C20 9(2) .
C25 N7 C21 C22 -5(2) .
C17 N7 C21 C22 -171.3(13) .
C26 C20 C21 N7 179.0(12) .
C19 C20 C21 N7 -1(2) .
C26 C20 C21 C22 -0.4(17) .
C19 C20 C21 C22 179.3(11) .
N7 C21 C22 C28 -179.2(12) .
C20 C21 C22 C28 0.2(16) .
N7 C21 C22 C23 -0.2(17) .
C20 C21 C22 C23 179.2(10) .
C28 C22 C23 C24 153.8(9) .
C21 C22 C23 C24 -25.2(13) .
C22 C23 C24 C25 53.9(9) .
C21 N7 C25 C24 35.4(18) .
C17 N7 C25 C24 -157.7(13) .
C23 C24 C25 N7 -59.6(11) .
C29 O7 C26 C20 179.1(9) .
C29 O7 C26 C27 0.4(13) .
C21 C20 C26 O7 -178.4(10) .
C19 C20 C26 O7 1.9(17) .
C21 C20 C26 C27 0.3(18) .
C19 C20 C26 C27 -179.4(11) .
O7 C26 C27 C31 1.8(13) .
C20 C26 C27 C31 -176.9(10) .
O7 C26 C27 C28 178.8(8) .
C20 C26 C27 C28 0.1(16) .
C21 C22 C28 C27 0.1(16) .
C23 C22 C28 C27 -178.8(9) .
C31 C27 C28 C22 176.5(9) .
C26 C27 C28 C22 -0.3(14) .
C28 C27 C31 C30 -178.2(7) .
C26 C27 C31 C30 -1.5(11) .
C26 O7 C29 O8 177.9(7) .
C26 O7 C29 C30 -2.7(9) .
C27 C31 C30 C29 -0.9(8) .
C27 C31 C30 C32 178.1(5) .
O8 C29 C30 C31 -177.8(5) .
O7 C29 C30 C31 2.9(7) .
O8 C29 C30 C32 3.2(8) .
O7 C29 C30 C32 -176.0(4) .
C33 O10 C32 O9 0.7(5) .
C33 O10 C32 C30 177.7(3) .
C31 C30 C32 O9 15.8(6) .
C29 C30 C32 O9 -165.3(4) .
C31 C30 C32 O10 -161.3(4) .
C29 C30 C32 O10 17.7(6) .
C32 O10 C33 C34 -173.1(4) .
C39 N8 C35 C36 -38.7(6) .
C43 N8 C35 C36 153.2(4) .
N8 C35 C36 C37 59.0(5) .
C35 C36 C37 C38 -49.5(7) .
C36 C37 C38 C44 -156.1(7) .
C36 C37 C38 C39 20.3(9) .
C43 N8 C39 C38 175.7(5) .
C35 N8 C39 C38 8.2(7) .
C43 N8 C39 C40 -4.0(8) .
C35 N8 C39 C40 -171.4(6) .
C44 C38 C39 N8 177.9(6) .
C37 C38 C39 N8 1.4(8) .
C44 C38 C39 C40 -2.4(9) .
C37 C38 C39 C40 -179.0(7) .
N8 C39 C40 C46 -179.4(6) .
C38 C39 C40 C46 1.0(10) .
N8 C39 C40 C41 0.3(9) .
C38 C39 C40 C41 -179.3(6) .
C46 C40 C41 C42 153.7(7) .
C39 C40 C41 C42 -25.9(8) .
C40 C41 C42 C43 53.4(5) .
C39 N8 C43 C42 33.1(6) .
C35 N8 C43 C42 -158.9(4) .
C41 C42 C43 N8 -57.2(5) .
C47 O11 C44 C38 179.5(5) .
C47 O11 C44 C45 -0.4(11) .
C39 C38 C44 O11 -178.4(6) .
C37 C38 C44 O11 -1.8(11) .
C39 C38 C44 C45 1.6(12) .
C37 C38 C44 C45 178.2(8) .
O11 C44 C45 C49 0.3(12) .
C38 C44 C45 C49 -179.6(7) .
O11 C44 C45 C46 -179.3(7) .
C38 C44 C45 C46 0.7(13) .
C39 C40 C46 C45 1.4(11) .
C41 C40 C46 C45 -178.2(7) .
C44 C45 C46 C40 -2.3(11) .
C49 C45 C46 C40 178.1(7) .
C44 O11 C47 O12 179.5(5) .
C44 O11 C47 C48 -0.6(7) .
O12 C47 C48 C49 -178.4(4) .
O11 C47 C48 C49 1.7(5) .
O12 C47 C48 C50 1.1(6) .
O11 C47 C48 C50 -178.8(3) .
C47 C48 C49 C45 -1.8(7) .
C50 C48 C49 C45 178.6(5) .
C44 C45 C49 C48 0.8(10) .
C46 C45 C49 C48 -179.5(6) .
C51 O14 C50 O13 1.0(4) .
C51 O14 C50 C48 -179.2(2) .
C49 C48 C50 O13 4.6(5) .
C47 C48 C50 O13 -175.0(3) .
C49 C48 C50 O14 -175.2(3) .
C47 C48 C50 O14 5.2(4) .
C50 O14 C51 C52 -85.0(3) .
C21' N7' C17' C18' -38(6) .
C25' N7' C17' C18' 156(4) .
N7' C17' C18' C19' 59(4) .
C17' C18' C19' C20' -50(4) .
C18' C19' C20' C26' -156(4) .
C18' C19' C20' C21' 21(6) .
C25' N7' C21' C20' 172(4) .
C17' N7' C21' C20' 7(7) .
C25' N7' C21' C22' -8(8) .
C17' N7' C21' C22' -173(4) .
C26' C20' C21' N7' 178(4) .
C19' C20' C21' N7' 1(8) .
C26' C20' C21' C22' -2(7) .
C19' C20' C21' C22' -179(4) .
N7' C21' C22' C28' -177(4) .
C20' C21' C22' C28' 3(7) .
N7' C21' C22' C23' 1(7) .
C20' C21' C22' C23' -179(4) .
C28' C22' C23' C24' 160(3) .
C21' C22' C23' C24' -18(5) .
C22' C23' C24' C25' 41(4) .
C21' N7' C25' C24' 31(6) .
C17' N7' C25' C24' -163(4) .
C23' C24' C25' N7' -47(4) .
C29' O7' C26' C20' 178(3) .
C29' O7' C26' C27' -4(5) .
C21' C20' C26' O7' 178(4) .
C19' C20' C26' O7' -5(6) .
C21' C20' C26' C27' 1(7) .
C19' C20' C26' C27' 178(4) .
O7' C26' C27' C28' -177(3) .
C20' C26' C27' C28' 0(7) .
O7' C26' C27' C31' -1(6) .
C20' C26' C27' C31' 176(4) .
C21' C22' C28' C27' -2(6) .
C23' C22' C28' C27' -180(3) .
C26' C27' C28' C22' 1(6) .
C31' C27' C28' C22' -175(3) .
C28' C27' C31' C30' -179(3) .
C26' C27' C31' C30' 5(4) .
C26' O7' C29' O8' 179(3) .
C26' O7' C29' C30' 5(4) .
C27' C31' C30' C29' -4(4) .
C27' C31' C30' C32' 175(2) .
O8' C29' C30' C31' -174(2) .
O7' C29' C30' C31' -1(4) .
O8' C29' C30' C32' 7(4) .
O7' C29' C30' C32' -179.8(16) .
C33' O10' C32' O9' -0.2(19) .
C33' O10' C32' C30' -179.3(11) .
C31' C30' C32' O9' 5(3) .
C29' C30' C32' O9' -176.2(19) .
C31' C30' C32' O10' -176.0(16) .
C29' C30' C32' O10' 3(3) .
C32' O10' C33' C34' -86.5(12) .
C39' N8' C35' C36' -39(6) .
C43' N8' C35' C36' 154(4) .
N8' C35' C36' C37' 53(5) .
C35' C36' C37' C38' -53(5) .
C36' C37' C38' C44' -166(7) .
C36' C37' C38' C39' 38(7) .
C35' N8' C39' C38' 25(8) .
C43' N8' C39' C38' -169(5) .
C35' N8' C39' C40' -176(6) .
C43' N8' C39' C40' -11(8) .
C44' C38' C39' N8' 179(6) .
C37' C38' C39' N8' -23(8) .
C44' C38' C39' C40' 19(9) .
C37' C38' C39' C40' 177(6) .
N8' C39' C40' C46' -166(6) .
C38' C39' C40' C46' -6(10) .
N8' C39' C40' C41' 9(10) .
C38' C39' C40' C41' 168(6) .
C46' C40' C41' C42' 143(7) .
C39' C40' C41' C42' -32(8) .
C40' C41' C42' C43' 55(5) .
C39' N8' C43' C42' 36(6) .
C35' N8' C43' C42' -157(4) .
C41' C42' C43' N8' -58(5) .
C47' O11' C44' C38' 178(6) .
C47' O11' C44' C45' -2(11) .
C39' C38' C44' O11' 168(6) .
C37' C38' C44' O11' 11(11) .
C39' C38' C44' C45' -12(12) .
C37' C38' C44' C45' -169(8) .
O11' C44' C45' C49' 8(12) .
C38' C44' C45' C49' -172(7) .
O11' C44' C45' C46' 172(7) .
C38' C44' C45' C46' -8(13) .
C39' C40' C46' C45' -15(11) .
C41' C40' C46' C45' 170(6) .
C44' C45' C46' C40' 22(11) .
C49' C45' C46' C40' -175(7) .
C44' O11' C47' O12' 178(5) .
C44' O11' C47' C48' -1(7) .
O12' C47' C48' C49' 179(4) .
O11' C47' C48' C49' -2(6) .
O12' C47' C48' C50' 7(7) .
O11' C47' C48' C50' -173(3) .
C47' C48' C49' C45' 8(7) .
C50' C48' C49' C45' 180(5) .
C44' C45' C49' C48' -11(10) .
C46' C45' C49' C48' -173(6) .
C51' O14' C50' O13' 3(4) .
C51' O14' C50' C48' -179(2) .
C49' C48' C50' O13' 20(5) .
C47' C48' C50' O13' -168(3) .
C49' C48' C50' O14' -159(3) .
C47' C48' C50' O14' 14(5) .
C50' O14' C51' C52' -174(2) .
O1 S1 C1 C6 -176.37(16) .
O2 S1 C1 C6 -55.12(18) .
O3 S1 C1 C6 63.84(18) .
O1 S1 C1 C2 6.4(2) .
O2 S1 C1 C2 127.63(17) .
O3 S1 C1 C2 -113.41(18) .
C6 C1 C2 C3 1.9(3) .
S1 C1 C2 C3 179.06(17) .
C1 C2 C3 C4 -1.1(3) .
C2 C3 C4 C5 -0.9(3) .
C2 C3 C4 C7 179.9(2) .
C3 C4 C5 C6 2.3(3) .
C7 C4 C5 C6 -178.6(2) .
C2 C1 C6 C5 -0.5(3) .
S1 C1 C6 C5 -177.82(17) .
C4 C5 C6 C1 -1.6(3) .
C3 C4 C7 C7 84.8(3) 3_666
C5 C4 C7 C7 -94.4(3) 3_666
O5 S2 C8 C9 133.14(17) .
O4 S2 C8 C9 12.1(2) .
O6 S2 C8 C9 -107.57(18) .
O5 S2 C8 C13 -50.56(19) .
O4 S2 C8 C13 -171.57(17) .
O6 S2 C8 C13 68.73(19) .
C13 C8 C9 C10 2.3(3) .
S2 C8 C9 C10 178.48(17) .
C8 C9 C10 C11 -1.3(3) .
C9 C10 C11 C12 -0.7(4) .
C9 C10 C11 C14 -179.2(2) .
C10 C11 C12 C13 1.8(4) .
C14 C11 C12 C13 -179.6(2) .
C9 C8 C13 C12 -1.2(3) .
S2 C8 C13 C12 -177.46(18) .
C11 C12 C13 C8 -0.9(4) .
C10 C11 C14 C14 88.0(3) 3_556
C12 C11 C14 C14 -90.5(3) 3_556
